data_4511906
loop_
_publ_author_name
'Rajput, Lalit'

_publ_section_title
;
 Stable Crystalline Salts of Haloperidol: A Highly Water-Soluble Mesylate
 Salt
;
_journal_issue 10
_journal_name_full 'Crystal Growth &amp; Design'
_journal_page_first 5196
_journal_paper_doi 10.1021/cg500982u
_journal_volume 14
_journal_year 2014
_chemical_formula_sum 'C35 H35 Cl F N O8'
_chemical_formula_weight 652.09
_chemical_name_systematic
;
 ?
;
_space_group_IT_number 9
_symmetry_cell_setting monoclinic
_symmetry_space_group_name_Hall 'C -2yc'
_symmetry_space_group_name_H-M 'C 1 c 1'
_atom_sites_solution_hydrogens geom
_atom_sites_solution_primary direct
_atom_sites_solution_secondary difmap
_audit_creation_method SHELXL-97
_cell_angle_alpha 90.00
_cell_angle_beta 107.542(11)
_cell_angle_gamma 90.00
_cell_formula_units_Z 4
_cell_length_a 36.09(2)
_cell_length_b 8.178(4)
_cell_length_c 11.344(6)
_cell_measurement_reflns_used 4396
_cell_measurement_temperature 150
_cell_measurement_theta_max 27.5
_cell_measurement_theta_min 3.1
_cell_volume 3192(3)
_computing_structure_refinement 'SHELXL-97 (Sheldrick, 2008)'
_diffrn_ambient_temperature 150
_diffrn_measured_fraction_theta_full 0.997
_diffrn_measured_fraction_theta_max 0.997
_diffrn_measurement_device_type Rigaku
_diffrn_measurement_method 'profile data from \w-scans'
_diffrn_radiation_monochromator graphite
_diffrn_radiation_source 'fine-focus sealed tube'
_diffrn_radiation_type MoK\a
_diffrn_radiation_wavelength 0.71073
_diffrn_reflns_av_R_equivalents 0.0458
_diffrn_reflns_av_sigmaI/netI 0.0504
_diffrn_reflns_limit_h_max 46
_diffrn_reflns_limit_h_min -46
_diffrn_reflns_limit_k_max 10
_diffrn_reflns_limit_k_min -10
_diffrn_reflns_limit_l_max 14
_diffrn_reflns_limit_l_min -14
_diffrn_reflns_number 16491
_diffrn_reflns_theta_full 27.51
_diffrn_reflns_theta_max 27.51
_diffrn_reflns_theta_min 1.18
_exptl_absorpt_coefficient_mu 0.180
_exptl_absorpt_correction_T_max 1.000
_exptl_absorpt_correction_T_min 0.821
_exptl_absorpt_correction_type multi-scan
_exptl_absorpt_process_details SADABS
_exptl_crystal_colour colorless
_exptl_crystal_density_diffrn 1.357
_exptl_crystal_density_method 'not measured'
_exptl_crystal_description block
_exptl_crystal_F_000 1368
_exptl_crystal_size_max 0.23
_exptl_crystal_size_mid 0.21
_exptl_crystal_size_min 0.18
_refine_diff_density_max 0.351
_refine_diff_density_min -0.347
_refine_diff_density_rms 0.084
_refine_ls_abs_structure_details 'Flack H D (1983), Acta Cryst. A39, 876-881'
_refine_ls_abs_structure_Flack 0.20(7)
_refine_ls_extinction_method none
_refine_ls_goodness_of_fit_ref 1.135
_refine_ls_hydrogen_treatment mixed
_refine_ls_matrix_type full
_refine_ls_number_parameters 419
_refine_ls_number_reflns 7274
_refine_ls_number_restraints 2
_refine_ls_restrained_S_all 1.135
_refine_ls_R_factor_all 0.0518
_refine_ls_R_factor_gt 0.0446
_refine_ls_shift/su_max 0.016
_refine_ls_shift/su_mean 0.002
_refine_ls_structure_factor_coef Fsqd
_refine_ls_weighting_details 'calc w=1/[\s^2^(Fo^2^)+(0.0766P)^2^+0.0124P] where P=(Fo^2^+2Fc^2^)/3'
_refine_ls_weighting_scheme calc
_refine_ls_wR_factor_gt 0.1187
_refine_ls_wR_factor_ref 0.1422
_reflns_number_gt 6730
_reflns_number_total 7274
_reflns_threshold_expression >2\s(I)
_cod_data_source_file cg500982u_si_002.cif
_cod_data_source_block 3A
_cod_depositor_comments
;
The following automatic conversions were performed:

'_exptl_absorpt_correction_type' value 'Multi-scan' changed to
'multi-scan' according to
/home/saulius/struct/COD-crude-data--automatic-downloads/rss-feeds/ACS/lib/dictionaries/cif_core.dic
dictionary named 'cif_core.dic' version 2.4.2 from 2011-04-26.

Automatic conversion script
Id: cif_fix_values 2281 2013-09-26 08:29:07Z andrius 

 Adding full bibliography for 4511904--4511913.cif.
;
_cod_original_sg_symbol_H-M Cc
_cod_database_code 4511906

loop_
_symmetry_equiv_pos_as_xyz
'x, y, z'
'x, -y, z+1/2'
'x+1/2, y+1/2, z'
'x+1/2, -y+1/2, z+1/2'

loop_
_atom_site_label
_atom_site_type_symbol
_atom_site_fract_x
_atom_site_fract_y
_atom_site_fract_z
_atom_site_U_iso_or_equiv
_atom_site_adp_type
_atom_site_occupancy
_atom_site_symmetry_multiplicity
_atom_site_calc_flag
_atom_site_refinement_flags
C14 C 0.35273(7) 0.0627(3) 0.3385(2) 0.0225(4) Uani 1 1 d .
H14A H 0.3408 0.1561 0.3655 0.027 Uiso 1 1 calc R
H14B H 0.3404 -0.0353 0.3570 0.027 Uiso 1 1 calc R
Cl1 Cl 0.17329(2) 0.11647(11) -0.07602(8) 0.0548(2) Uani 1 1 d .
O2 O 0.36293(5) -0.06259(18) 0.15543(14) 0.0234(3) Uani 1 1 d .
H2A H 0.3526 -0.1475 0.1676 0.035 Uiso 1 1 calc R
C16 C 0.30205(7) 0.0836(3) 0.1296(2) 0.0243(4) Uani 1 1 d .
N1 N 0.41650(5) 0.2040(2) 0.38011(17) 0.0209(4) Uani 1 1 d .
C15 C 0.39552(7) 0.0586(3) 0.4097(2) 0.0239(4) Uani 1 1 d .
H15A H 0.3986 0.0570 0.4976 0.029 Uiso 1 1 calc R
H15B H 0.4070 -0.0408 0.3894 0.029 Uiso 1 1 calc R
O1 O 0.50442(5) 0.0638(2) 0.81988(18) 0.0345(4) Uani 1 1 d .
C21 C 0.28486(7) -0.0213(3) 0.0308(2) 0.0277(5) Uani 1 1 d .
H21 H 0.3001 -0.0984 0.0067 0.033 Uiso 1 1 calc R
C12 C 0.36714(7) 0.2239(3) 0.1718(2) 0.0256(4) Uani 1 1 d .
H12A H 0.3642 0.2289 0.0840 0.031 Uiso 1 1 calc R
H12B H 0.3556 0.3219 0.1938 0.031 Uiso 1 1 calc R
C7 C 0.52721(7) 0.1192(3) 0.7697(2) 0.0253(5) Uani 1 1 d .
C10 C 0.45928(6) 0.1972(3) 0.4466(2) 0.0237(4) Uani 1 1 d .
H10A H 0.4715 0.2937 0.4252 0.028 Uiso 1 1 calc R
H10B H 0.4702 0.1025 0.4178 0.028 Uiso 1 1 calc R
C9 C 0.46905(7) 0.1880(4) 0.5855(2) 0.0335(6) Uani 1 1 d .
H9A H 0.4589 0.0874 0.6089 0.040 Uiso 1 1 calc R
H9B H 0.4572 0.2792 0.6155 0.040 Uiso 1 1 calc R
C13 C 0.34547(7) 0.0739(3) 0.1980(2) 0.0218(4) Uani 1 1 d .
C20 C 0.24524(8) -0.0119(3) -0.0321(2) 0.0343(5) Uani 1 1 d .
H20 H 0.2341 -0.0816 -0.0981 0.041 Uiso 1 1 calc R
C11 C 0.40996(7) 0.2203(3) 0.2429(2) 0.0254(4) Uani 1 1 d .
H11A H 0.4222 0.1291 0.2144 0.030 Uiso 1 1 calc R
H11B H 0.4221 0.3202 0.2268 0.030 Uiso 1 1 calc R
C17 C 0.27802(8) 0.1969(3) 0.1637(2) 0.0327(5) Uani 1 1 d .
H17 H 0.2888 0.2673 0.2294 0.039 Uiso 1 1 calc R
F1 F 0.68678(6) 0.0742(4) 1.0113(2) 0.0707(7) Uani 1 1 d .
C19 C 0.22277(8) 0.1015(3) 0.0047(3) 0.0351(6) Uani 1 1 d .
C1 C 0.59669(8) 0.1922(4) 0.7859(3) 0.0400(6) Uani 1 1 d .
H1 H 0.5880 0.2546 0.7143 0.048 Uiso 1 1 calc R
C18 C 0.23859(8) 0.2066(4) 0.1019(3) 0.0396(6) Uani 1 1 d .
H18 H 0.2231 0.2827 0.1257 0.048 Uiso 1 1 calc R
C8 C 0.51301(7) 0.1935(3) 0.6429(2) 0.0330(5) Uani 1 1 d .
H8A H 0.5250 0.1362 0.5889 0.040 Uiso 1 1 calc R
H8B H 0.5215 0.3066 0.6477 0.040 Uiso 1 1 calc R
C6 C 0.57007(7) 0.1107(3) 0.8318(2) 0.0274(5) Uani 1 1 d .
C3 C 0.64812(8) 0.0865(4) 0.9519(3) 0.0472(7) Uani 1 1 d .
C5 C 0.58353(9) 0.0176(4) 0.9384(3) 0.0449(7) Uani 1 1 d .
H5 H 0.5658 -0.0366 0.9694 0.054 Uiso 1 1 calc R
C2 C 0.63628(9) 0.1802(4) 0.8468(3) 0.0472(7) Uani 1 1 d .
H2 H 0.6543 0.2345 0.8171 0.057 Uiso 1 1 calc R
C4 C 0.62311(10) 0.0037(5) 1.0000(3) 0.0568(9) Uani 1 1 d .
H4 H 0.6322 -0.0593 1.0711 0.068 Uiso 1 1 calc R
O4 O 0.46169(5) 0.7570(2) 0.52688(18) 0.0355(4) Uani 1 1 d .
O3 O 0.45086(5) 0.6046(2) 0.35602(17) 0.0298(4) Uani 1 1 d .
H3 H 0.4286 0.6373 0.3451 0.045 Uiso 1 1 calc R
O5 O 0.53062(6) 0.7776(3) 0.67787(19) 0.0464(5) Uani 1 1 d .
H5A H 0.5071 0.7940 0.6513 0.070 Uiso 1 1 calc R
C23 C 0.51506(7) 0.6164(3) 0.4910(2) 0.0274(5) Uani 1 1 d .
C22 C 0.47377(7) 0.6659(3) 0.4597(2) 0.0266(5) Uani 1 1 d .
C24 C 0.54163(8) 0.6765(3) 0.6000(2) 0.0333(5) Uani 1 1 d .
C26 C 0.59344(8) 0.5309(4) 0.5538(3) 0.0451(7) Uani 1 1 d .
H26 H 0.6196 0.5025 0.5746 0.054 Uiso 1 1 calc R
C25 C 0.58098(9) 0.6328(4) 0.6291(3) 0.0442(7) Uani 1 1 d .
H25 H 0.5987 0.6737 0.7005 0.053 Uiso 1 1 calc R
C28 C 0.52860(8) 0.5118(3) 0.4151(3) 0.0317(5) Uani 1 1 d .
H28 H 0.5113 0.4706 0.3431 0.038 Uiso 1 1 calc R
C27 C 0.56754(9) 0.4688(4) 0.4462(3) 0.0418(6) Uani 1 1 d .
H27 H 0.5763 0.3990 0.3955 0.050 Uiso 1 1 calc R
O6 O 0.38450(5) 0.47194(19) 0.45835(16) 0.0276(3) Uani 1 1 d .
O8 O 0.32698(6) 0.3960(2) 0.53351(17) 0.0352(4) Uani 1 1 d .
H8 H 0.3499 0.4025 0.5361 0.053 Uiso 1 1 calc R
O7 O 0.37862(5) 0.6618(2) 0.31297(15) 0.0266(3) Uani 1 1 d .
C30 C 0.32154(7) 0.5794(3) 0.3612(2) 0.0218(4) Uani 1 1 d .
C29 C 0.36403(7) 0.5713(3) 0.3785(2) 0.0224(4) Uani 1 1 d .
C31 C 0.30530(8) 0.4886(3) 0.4402(2) 0.0277(5) Uani 1 1 d .
C35 C 0.29651(7) 0.6709(3) 0.2664(2) 0.0263(5) Uani 1 1 d .
H35 H 0.3068 0.7299 0.2136 0.032 Uiso 1 1 calc R
C33 C 0.24123(8) 0.5851(4) 0.3258(3) 0.0379(6) Uani 1 1 d .
H33 H 0.2145 0.5859 0.3133 0.046 Uiso 1 1 calc R
C34 C 0.25701(7) 0.6768(3) 0.2485(2) 0.0329(5) Uani 1 1 d .
H34 H 0.2411 0.7409 0.1858 0.039 Uiso 1 1 calc R
C32 C 0.26525(8) 0.4929(3) 0.4212(3) 0.0353(6) Uani 1 1 d .
H32 H 0.2546 0.4334 0.4729 0.042 Uiso 1 1 calc R
H1N H 0.4069(9) 0.291(4) 0.405(3) 0.033(8) Uiso 1 1 d .

loop_
_atom_site_aniso_label
_atom_site_aniso_U_11
_atom_site_aniso_U_22
_atom_site_aniso_U_33
_atom_site_aniso_U_23
_atom_site_aniso_U_13
_atom_site_aniso_U_12
C14 0.0253(11) 0.0226(10) 0.0200(9) -0.0004(8) 0.0076(8) -0.0015(8)
Cl1 0.0269(3) 0.0600(5) 0.0678(5) 0.0019(4) -0.0002(3) 0.0011(3)
O2 0.0289(8) 0.0191(7) 0.0242(7) -0.0015(6) 0.0109(6) 0.0000(6)
C16 0.0257(11) 0.0227(10) 0.0240(10) 0.0030(8) 0.0069(9) -0.0002(8)
N1 0.0232(9) 0.0178(8) 0.0217(8) -0.0016(7) 0.0066(7) 0.0013(7)
C15 0.0271(11) 0.0239(10) 0.0206(9) 0.0027(8) 0.0070(8) -0.0028(9)
O1 0.0289(9) 0.0392(10) 0.0374(9) 0.0034(8) 0.0129(8) -0.0022(7)
C21 0.0305(12) 0.0272(11) 0.0241(10) -0.0001(9) 0.0064(9) -0.0008(9)
C12 0.0327(12) 0.0206(10) 0.0219(9) 0.0030(8) 0.0058(9) -0.0017(9)
C7 0.0244(11) 0.0242(11) 0.0272(10) -0.0037(9) 0.0077(9) -0.0023(8)
C10 0.0207(10) 0.0237(11) 0.0269(10) 0.0009(8) 0.0074(8) 0.0019(8)
C9 0.0217(12) 0.0506(17) 0.0261(11) -0.0020(11) 0.0043(9) 0.0015(11)
C13 0.0264(10) 0.0174(9) 0.0218(10) -0.0006(8) 0.0077(8) 0.0012(8)
C20 0.0321(13) 0.0350(13) 0.0319(12) -0.0017(11) 0.0037(10) -0.0048(10)
C11 0.0324(12) 0.0236(10) 0.0227(10) 0.0011(8) 0.0122(9) -0.0053(9)
C17 0.0340(13) 0.0284(12) 0.0323(12) -0.0059(10) 0.0048(10) 0.0055(10)
F1 0.0274(9) 0.1098(19) 0.0623(13) -0.0085(12) -0.0055(9) 0.0130(10)
C19 0.0247(12) 0.0343(13) 0.0413(14) 0.0064(11) 0.0024(11) -0.0014(10)
C1 0.0305(14) 0.0429(15) 0.0442(15) 0.0077(12) 0.0079(12) -0.0039(11)
C18 0.0331(13) 0.0363(14) 0.0468(15) -0.0014(12) 0.0080(12) 0.0095(11)
C8 0.0238(12) 0.0416(14) 0.0316(12) 0.0059(11) 0.0055(9) -0.0013(10)
C6 0.0248(12) 0.0255(11) 0.0303(12) -0.0012(9) 0.0060(9) 0.0016(8)
C3 0.0249(13) 0.0643(19) 0.0454(16) -0.0112(15) 0.0001(12) 0.0079(13)
C5 0.0355(15) 0.0592(19) 0.0401(15) 0.0157(14) 0.0114(12) 0.0111(13)
C2 0.0282(14) 0.0554(19) 0.0542(17) -0.0019(15) 0.0065(13) -0.0076(12)
C4 0.0432(17) 0.079(2) 0.0420(16) 0.0181(17) 0.0041(14) 0.0214(16)
O4 0.0329(9) 0.0324(9) 0.0419(10) -0.0047(8) 0.0121(8) 0.0055(7)
O3 0.0238(8) 0.0302(9) 0.0347(9) -0.0009(7) 0.0078(7) -0.0006(7)
O5 0.0431(12) 0.0456(11) 0.0422(11) -0.0113(9) 0.0002(9) 0.0042(9)
C23 0.0280(11) 0.0221(10) 0.0331(12) 0.0050(9) 0.0107(10) 0.0004(9)
C22 0.0277(11) 0.0218(10) 0.0308(11) 0.0028(9) 0.0095(9) -0.0012(9)
C24 0.0342(14) 0.0278(12) 0.0350(12) 0.0059(10) 0.0059(11) -0.0006(10)
C26 0.0293(14) 0.0547(18) 0.0531(17) 0.0182(15) 0.0149(13) 0.0069(12)
C25 0.0314(14) 0.0517(17) 0.0425(15) 0.0131(14) 0.0008(12) 0.0011(12)
C28 0.0310(12) 0.0304(12) 0.0383(13) 0.0035(10) 0.0173(10) -0.0002(10)
C27 0.0361(14) 0.0445(15) 0.0520(16) 0.0098(13) 0.0241(13) 0.0091(12)
O6 0.0295(9) 0.0239(8) 0.0296(8) 0.0028(7) 0.0091(7) 0.0064(7)
O8 0.0392(10) 0.0346(9) 0.0348(9) 0.0125(8) 0.0155(8) 0.0049(8)
O7 0.0231(8) 0.0240(8) 0.0318(8) 0.0054(7) 0.0068(6) -0.0003(6)
C30 0.0241(10) 0.0197(10) 0.0229(10) -0.0038(8) 0.0090(8) -0.0012(8)
C29 0.0269(11) 0.0171(9) 0.0232(10) -0.0036(8) 0.0075(9) -0.0011(8)
C31 0.0332(12) 0.0250(11) 0.0263(10) -0.0008(9) 0.0108(9) -0.0003(9)
C35 0.0291(12) 0.0256(11) 0.0241(10) -0.0011(9) 0.0079(9) -0.0003(9)
C33 0.0254(12) 0.0497(16) 0.0404(14) -0.0084(12) 0.0124(11) -0.0037(11)
C34 0.0245(12) 0.0393(14) 0.0321(12) -0.0001(11) 0.0044(9) 0.0030(10)
C32 0.0338(14) 0.0414(14) 0.0365(13) -0.0002(11) 0.0194(11) -0.0049(11)

loop_
_atom_type_symbol
_atom_type_description
_atom_type_scat_dispersion_real
_atom_type_scat_dispersion_imag
_atom_type_scat_source
C C 0.0033 0.0016 'International Tables Vol C Tables 4.2.6.8 and 6.1.1.4'
H H 0.0000 0.0000 'International Tables Vol C Tables 4.2.6.8 and 6.1.1.4'
N N 0.0061 0.0033 'International Tables Vol C Tables 4.2.6.8 and 6.1.1.4'
O O 0.0106 0.0060 'International Tables Vol C Tables 4.2.6.8 and 6.1.1.4'
F F 0.0171 0.0103 'International Tables Vol C Tables 4.2.6.8 and 6.1.1.4'
Cl Cl 0.1484 0.1585 'International Tables Vol C Tables 4.2.6.8 and 6.1.1.4'

loop_
_geom_angle_atom_site_label_1
_geom_angle_atom_site_label_2
_geom_angle_atom_site_label_3
_geom_angle
C15 C14 C13 112.48(18)
C21 C16 C17 117.7(2)
C21 C16 C13 121.0(2)
C17 C16 C13 121.4(2)
C15 N1 C10 111.72(17)
C15 N1 C11 111.62(17)
C10 N1 C11 109.83(17)
N1 C15 C14 111.44(17)
C20 C21 C16 121.0(2)
C11 C12 C13 112.34(18)
O1 C7 C6 120.7(2)
O1 C7 C8 120.9(2)
C6 C7 C8 118.4(2)
N1 C10 C9 114.08(18)
C10 C9 C8 109.3(2)
O2 C13 C16 110.93(18)
O2 C13 C12 104.86(18)
C16 C13 C12 111.44(18)
O2 C13 C14 110.33(18)
C16 C13 C14 110.97(18)
C12 C13 C14 108.12(18)
C19 C20 C21 119.3(2)
N1 C11 C12 111.66(17)
C18 C17 C16 121.7(2)
C20 C19 C18 121.5(3)
C20 C19 Cl1 119.4(2)
C18 C19 Cl1 119.1(2)
C2 C1 C6 120.1(3)
C19 C18 C17 118.9(2)
C7 C8 C9 114.1(2)
C5 C6 C1 119.3(3)
C5 C6 C7 118.5(2)
C1 C6 C7 122.2(2)
F1 C3 C4 118.0(3)
F1 C3 C2 118.5(3)
C4 C3 C2 123.6(3)
C6 C5 C4 121.2(3)
C3 C2 C1 118.4(3)
C3 C4 C5 117.4(3)
C28 C23 C24 118.8(2)
C28 C23 C22 122.1(2)
C24 C23 C22 119.1(2)
O4 C22 O3 122.5(2)
O4 C22 C23 122.2(2)
O3 C22 C23 115.2(2)
O5 C24 C25 118.5(3)
O5 C24 C23 122.1(2)
C25 C24 C23 119.5(3)
C25 C26 C27 120.8(3)
C26 C25 C24 120.6(3)
C27 C28 C23 120.8(3)
C28 C27 C26 119.5(3)
C35 C30 C31 118.2(2)
C35 C30 C29 121.8(2)
C31 C30 C29 119.9(2)
O7 C29 O6 122.3(2)
O7 C29 C30 119.3(2)
O6 C29 C30 118.42(19)
O8 C31 C32 117.8(2)
O8 C31 C30 122.6(2)
C32 C31 C30 119.6(2)
C34 C35 C30 122.2(2)
C32 C33 C34 120.2(2)
C35 C34 C33 119.1(2)
C33 C32 C31 120.6(2)

loop_
_geom_bond_atom_site_label_1
_geom_bond_atom_site_label_2
_geom_bond_distance
C14 C15 1.512(3)
C14 C13 1.539(3)
Cl1 C19 1.748(3)
O2 C13 1.435(3)
C16 C21 1.399(3)
C16 C17 1.400(3)
C16 C13 1.526(3)
N1 C15 1.501(3)
N1 C10 1.501(3)
N1 C11 1.508(3)
O1 C7 1.220(3)
C21 C20 1.394(4)
C12 C11 1.513(3)
C12 C13 1.532(3)
C7 C6 1.496(3)
C7 C8 1.502(3)
C10 C9 1.509(3)
C9 C8 1.523(3)
C20 C19 1.377(4)
C17 C18 1.386(4)
F1 C3 1.358(3)
C19 C18 1.379(4)
C1 C2 1.391(4)
C1 C6 1.393(4)
C6 C5 1.387(4)
C3 C4 1.366(5)
C3 C2 1.373(5)
C5 C4 1.393(4)
O4 C22 1.235(3)
O3 C22 1.316(3)
O5 C24 1.355(3)
C23 C28 1.402(4)
C23 C24 1.405(4)
C23 C22 1.480(3)
C24 C25 1.404(4)
C26 C25 1.363(5)
C26 C27 1.390(5)
C28 C27 1.387(4)
O6 C29 1.274(3)
O8 C31 1.344(3)
O7 C29 1.270(3)
C30 C35 1.395(3)
C30 C31 1.419(3)
C30 C29 1.488(3)
C31 C32 1.396(4)
C35 C34 1.379(4)
C33 C32 1.387(4)
C33 C34 1.400(4)
